data_1553360
loop_
_publ_author_name
'Wang, Wenjing'
'Gong, Jiaojiao'
'Liu, Xiaorui'
'Dai, Chong'
'Wang, Yanyan'
'Li, Xiao-Nian'
'Wang, Jianping'
'Luo, Zengwei'
'Zhou, Yuan'
'Xue, Yongbo'
'Zhu, Hucheng'
'Chen, Chunmei'
'Zhang, Yonghui'

_publ_section_title
;
 Cytochalasans Produced by the Coculture of Aspergillus flavipes and
 Chaetomium globosum.
;
_journal_issue 7
_journal_name_full 'Journal of natural products'
_journal_page_first 1578
_journal_page_last 1587
_journal_paper_doi 10.1021/acs.jnatprod.8b00110
_journal_volume 81
_journal_year 2018
_chemical_absolute_configuration ad
_chemical_formula_moiety 'C24 H35 N O5, 2(H2 O)'
_chemical_formula_sum 'C24 H39 N O7'
_chemical_formula_weight 453.56
_space_group_crystal_system triclinic
_space_group_IT_number 1
_space_group_name_Hall 'P 1'
_space_group_name_H-M_alt 'P 1'
_atom_sites_solution_hydrogens mixed
_atom_sites_solution_primary direct
_atom_sites_solution_secondary difmap
_audit_creation_method SHELXL-2014/7
_cell_angle_alpha 115.8600(10)
_cell_angle_beta 94.7020(10)
_cell_angle_gamma 102.4350(10)
_cell_formula_units_Z 2
_cell_length_a 8.0540(5)
_cell_length_b 12.5480(7)
_cell_length_c 14.0945(8)
_cell_measurement_reflns_used 9875
_cell_measurement_temperature 100(2)
_cell_measurement_theta_max 70.35
_cell_measurement_theta_min 3.97
_cell_volume 1226.37(12)
_computing_cell_refinement 'Bruker SAINT'
_computing_data_collection 'Bruker APEX2'
_computing_data_reduction 'Bruker SAINT'
_computing_molecular_graphics 'Bruker SHELXTL'
_computing_publication_material 'Bruker SHELXTL'
_computing_structure_refinement 'SHELXL-2014 (Sheldrick 2014)'
_computing_structure_solution 'SHELXS-97 (Sheldrick 2008)'
_diffrn_ambient_temperature 100(2)
_diffrn_measured_fraction_theta_full 0.936
_diffrn_measured_fraction_theta_max 0.903
_diffrn_measurement_device_type 'Bruker APEX-II CCD'
_diffrn_measurement_method '\f and \w scans'
_diffrn_radiation_type CuK\a
_diffrn_radiation_wavelength 1.54178
_diffrn_reflns_av_R_equivalents 0.0254
_diffrn_reflns_av_unetI/netI 0.0294
_diffrn_reflns_Laue_measured_fraction_full 0.936
_diffrn_reflns_Laue_measured_fraction_max 0.903
_diffrn_reflns_limit_h_max 9
_diffrn_reflns_limit_h_min -9
_diffrn_reflns_limit_k_max 15
_diffrn_reflns_limit_k_min -15
_diffrn_reflns_limit_l_max 17
_diffrn_reflns_limit_l_min -17
_diffrn_reflns_number 15234
_diffrn_reflns_point_group_measured_fraction_full 0.768
_diffrn_reflns_point_group_measured_fraction_max 0.736
_diffrn_reflns_theta_full 67.679
_diffrn_reflns_theta_max 70.910
_diffrn_reflns_theta_min 3.557
_diffrn_source 'fine-focus sealed tube'
_exptl_absorpt_coefficient_mu 0.731
_exptl_absorpt_correction_type multi-scan
_exptl_absorpt_process_details sadabs
_exptl_crystal_colour colourless
_exptl_crystal_density_diffrn 1.228
_exptl_crystal_description block
_exptl_crystal_F_000 492
_exptl_crystal_size_max 0.700
_exptl_crystal_size_mid 0.530
_exptl_crystal_size_min 0.530
_exptl_transmission_factor_max 0.3844
_exptl_transmission_factor_min 0.2703
_refine_diff_density_max 1.241
_refine_diff_density_min -0.483
_refine_diff_density_rms 0.081
_refine_ls_abs_structure_details
;
 Flack x determined using 2628 quotients [(I+)-(I-)]/[(I+)+(I-)]
 (Parsons, Flack and Wagner, Acta Cryst. B69 (2013) 249-259).
;
_refine_ls_abs_structure_Flack 0.14(4)
_refine_ls_extinction_method none
_refine_ls_goodness_of_fit_ref 1.072
_refine_ls_hydrogen_treatment mixed
_refine_ls_matrix_type full
_refine_ls_number_parameters 593
_refine_ls_number_reflns 6970
_refine_ls_number_restraints 3
_refine_ls_restrained_S_all 1.071
_refine_ls_R_factor_all 0.0569
_refine_ls_R_factor_gt 0.0559
_refine_ls_shift/su_max 0.000
_refine_ls_shift/su_mean 0.000
_refine_ls_structure_factor_coef Fsqd
_refine_ls_weighting_details 'w=1/[\s^2^(Fo^2^)+(0.1157P)^2^+0.6129P] where P=(Fo^2^+2Fc^2^)/3'
_refine_ls_weighting_scheme calc
_refine_ls_wR_factor_gt 0.1587
_refine_ls_wR_factor_ref 0.1626
_reflns_Friedel_coverage 0.629
_reflns_Friedel_fraction_full 0.599
_reflns_Friedel_fraction_max 0.568
_reflns_number_gt 6912
_reflns_number_total 6970
_reflns_threshold_expression 'I > 2\s(I)'
_cod_data_source_file np8b00110_si_002.cif
_cod_data_source_block cu_zyh_wwj3201_0m
_cod_database_code 1553360
_shelx_shelxl_version_number 2014/7
_shelx_space_group_comment
;
The symmetry employed for this shelxl refinement is uniquely defined
by the following loop, which should always be used as a source of
symmetry information in preference to the above space-group names.
They are only intended as comments.
;
_shelx_estimated_absorpt_t_min 0.629
_shelx_estimated_absorpt_t_max 0.698

loop_
_space_group_symop_operation_xyz
'x, y, z'

loop_
_atom_site_label
_atom_site_type_symbol
_atom_site_fract_x
_atom_site_fract_y
_atom_site_fract_z
_atom_site_U_iso_or_equiv
_atom_site_adp_type
_atom_site_occupancy
_atom_site_site_symmetry_order
_atom_site_calc_flag
_atom_site_refinement_flags_posn
_atom_site_refinement_flags_adp
O1S O 0.5741(5) 0.0534(4) 0.6419(3) 0.0432(8) Uani 1 1 d . .
C38 C 0.3958(6) 0.3449(5) 0.4620(4) 0.0355(11) Uani 1 1 d . .
H36 H 0.4911 0.3626 0.4263 0.043 Uiso 1 1 calc R U
H37 H 0.3714 0.4240 0.5068 0.043 Uiso 1 1 calc R U
O2S O 0.5265(5) 0.8588(4) 0.7000(3) 0.0521(10) Uani 1 1 d . .
O2 O 0.2820(4) -0.0058(3) -0.1699(3) 0.0328(7) Uani 1 1 d . .
O3S O 0.3810(6) 0.0025(5) 0.3869(4) 0.0647(12) Uani 1 1 d . .
O3 O 0.5584(4) 0.2514(3) -0.1637(3) 0.0329(7) Uani 1 1 d . .
H70 H 0.5658 0.2005 -0.2253 0.049 Uiso 1 1 calc R U
O4S O 0.8556(6) 0.1373(6) 0.5748(4) 0.0687(15) Uani 1 1 d . .
O4 O 0.3414(4) 0.4150(3) 0.1823(2) 0.0268(6) Uani 1 1 d . .
O5 O 0.1939(4) 0.0257(3) 0.1111(3) 0.0275(6) Uani 1 1 d . .
O6 O -0.1682(5) 0.0972(3) 0.3706(3) 0.0355(7) Uani 1 1 d . .
H20 H -0.121(10) 0.052(8) 0.338(6) 0.053 Uiso 1 1 d . U
O7 O 1.2093(5) 0.9253(3) 0.5308(3) 0.0405(8) Uani 1 1 d . .
O8 O 1.3145(4) 0.6637(3) 0.5116(3) 0.0334(7) Uani 1 1 d . .
H34 H 1.381(10) 0.712(7) 0.565(6) 0.050 Uiso 1 1 d . U
O9 O 0.8767(4) 0.5147(3) 0.1723(3) 0.0294(6) Uani 1 1 d . .
O10 O 0.9975(4) 0.9132(3) 0.2738(2) 0.0284(6) Uani 1 1 d . .
N1 N 0.2598(5) 0.1474(4) 0.2935(3) 0.0288(8) Uani 1 1 d . .
H9 H 0.3054 0.0981 0.3095 0.035 Uiso 1 1 calc R U
C41 C 0.6869(5) 0.7134(4) 0.2551(3) 0.0242(8) Uani 1 1 d . .
H35 H 0.6155 0.6297 0.2395 0.029 Uiso 1 1 calc R U
C1 C 0.1852(5) 0.1361(4) -0.2154(3) 0.0282(9) Uani 1 1 d . .
H1 H 0.1754 0.0955 -0.2945 0.034 Uiso 1 1 calc R U
H11 H 0.2271 0.2263 -0.1885 0.034 Uiso 1 1 calc R U
C2 C 0.0052(5) 0.1042(4) -0.1893(3) 0.0279(9) Uani 1 1 d . .
H12 H -0.0814 0.1145 -0.2363 0.034 Uiso 1 1 calc R U
H13 H -0.0280 0.0167 -0.2047 0.034 Uiso 1 1 calc R U
C3 C 0.0024(5) 0.1848(4) -0.0731(3) 0.0251(8) Uani 1 1 d . .
C4 C 0.0015(5) 0.1389(4) -0.0031(3) 0.0230(8) Uani 1 1 d . .
H17 H 0.0019 0.0551 -0.0304 0.028 Uiso 1 1 calc R U
C5 C -0.0002(5) 0.2074(4) 0.1138(3) 0.0216(8) Uani 1 1 d . .
H18 H -0.0246 0.2870 0.1267 0.026 Uiso 1 1 calc R U
C6 C 0.1761(5) 0.2406(4) 0.1930(3) 0.0199(7) Uani 1 1 d . .
C7 C 0.1641(5) 0.3191(4) 0.3116(3) 0.0224(8) Uani 1 1 d . .
H27 H 0.2403 0.4050 0.3390 0.027 Uiso 1 1 calc R U
C8 C 0.2341(5) 0.2592(4) 0.3753(4) 0.0273(9) Uani 1 1 d . .
H10 H 0.1411 0.2355 0.4110 0.033 Uiso 1 1 calc R U
C9 C 0.4589(7) 0.2961(7) 0.5362(5) 0.0486(15) Uani 1 1 d . .
H6 H 0.5001 0.2230 0.4927 0.058 Uiso 1 1 calc R U
C10 C 0.3160(8) 0.2563(8) 0.5888(6) 0.0603(19) Uani 1 1 d . .
H7 H 0.3669 0.2402 0.6451 0.090 Uiso 1 1 calc R U
H8 H 0.2297 0.1812 0.5344 0.090 Uiso 1 1 calc R U
H2 H 0.2598 0.3222 0.6208 0.090 Uiso 1 1 calc R U
C11 C 0.3159(6) 0.0952(4) -0.1655(3) 0.0280(9) Uani 1 1 d . .
C12 C 0.4955(5) 0.1872(4) -0.1060(4) 0.0263(8) Uani 1 1 d . .
H32 H 0.5793 0.1431 -0.0955 0.032 Uiso 1 1 calc R U
C13 C 0.4783(5) 0.2843(4) 0.0027(3) 0.0252(8) Uani 1 1 d . .
H31 H 0.3941 0.3263 -0.0095 0.030 Uiso 1 1 calc R U
H30 H 0.5919 0.3470 0.0387 0.030 Uiso 1 1 calc R U
C14 C 0.4185(5) 0.2311(4) 0.0778(3) 0.0244(8) Uani 1 1 d . .
H28 H 0.3442 0.1454 0.0339 0.029 Uiso 1 1 calc R U
H29 H 0.5213 0.2288 0.1196 0.029 Uiso 1 1 calc R U
C15 C 0.3185(5) 0.3060(4) 0.1547(3) 0.0221(8) Uani 1 1 d . .
C16 C 0.6106(8) 0.3950(9) 0.6240(5) 0.069(2) Uani 1 1 d . .
H5 H 0.7022 0.4218 0.5910 0.103 Uiso 1 1 calc R U
H4 H 0.6563 0.3612 0.6681 0.103 Uiso 1 1 calc R U
H3 H 0.5708 0.4657 0.6695 0.103 Uiso 1 1 calc R U
C17 C 0.2096(5) 0.1242(4) 0.1918(4) 0.0239(8) Uani 1 1 d . .
C18 C -0.0258(5) 0.3237(4) 0.3231(4) 0.0262(9) Uani 1 1 d . .
H26 H -0.0538 0.3757 0.2902 0.031 Uiso 1 1 calc R U
C19 C -0.1499(5) 0.1958(4) 0.2552(4) 0.0272(9) Uani 1 1 d . .
C20 C -0.1386(5) 0.1413(4) 0.1518(4) 0.0248(8) Uani 1 1 d . .
H19 H -0.2153 0.0628 0.1031 0.030 Uiso 1 1 calc R U
C21 C 0.0013(6) 0.3153(4) -0.0445(4) 0.0290(9) Uani 1 1 d . .
H16 H -0.1146 0.3156 -0.0715 0.043 Uiso 1 1 calc R U
H15 H 0.0864 0.3490 -0.0773 0.043 Uiso 1 1 calc R U
H14 H 0.0313 0.3660 0.0338 0.043 Uiso 1 1 calc R U
C22 C -0.2670(6) 0.1296(5) 0.3020(4) 0.0328(10) Uani 1 1 d . .
H21 H -0.3359 0.1831 0.3443 0.039 Uiso 1 1 calc R U
H22 H -0.3487 0.0538 0.2430 0.039 Uiso 1 1 calc R U
C23 C -0.0428(6) 0.3889(4) 0.4408(4) 0.0309(9) Uani 1 1 d . .
H23 H -0.1597 0.3994 0.4441 0.046 Uiso 1 1 calc R U
H24 H 0.0431 0.4699 0.4778 0.046 Uiso 1 1 calc R U
H25 H -0.0228 0.3391 0.4759 0.046 Uiso 1 1 calc R U
C24 C 1.0831(7) 0.6390(6) -0.2194(4) 0.0401(11) Uani 1 1 d . .
H43 H 0.9972 0.5723 -0.2817 0.060 Uiso 1 1 calc R U
H42 H 1.1558 0.6038 -0.1887 0.060 Uiso 1 1 calc R U
H33 H 1.1561 0.6932 -0.2421 0.060 Uiso 1 1 calc R U
C25 C 0.9903(6) 0.7130(4) -0.1349(4) 0.0305(9) Uani 1 1 d . .
H44 H 1.0805 0.7848 -0.0755 0.037 Uiso 1 1 calc R U
C26 C 0.8952(5) 0.6348(4) -0.0868(3) 0.0255(8) Uani 1 1 d . .
H46 H 0.8085 0.5617 -0.1454 0.031 Uiso 1 1 calc R U
H45 H 0.9803 0.6048 -0.0576 0.031 Uiso 1 1 calc R U
C27 C 0.8029(5) 0.7015(4) 0.0023(3) 0.0254(8) Uani 1 1 d . .
H48 H 0.7090 0.7248 -0.0286 0.030 Uiso 1 1 calc R U
C28 C 0.7223(5) 0.6242(4) 0.0568(3) 0.0248(8) Uani 1 1 d . .
H49 H 0.7461 0.5420 0.0220 0.030 Uiso 1 1 calc R U
C29 C 0.8208(5) 0.6950(4) 0.1760(3) 0.0232(8) Uani 1 1 d . .
C30 C 0.9339(5) 0.6259(4) 0.2058(3) 0.0230(8) Uani 1 1 d . .
C31 C 1.1060(5) 0.6981(4) 0.2819(4) 0.0269(9) Uani 1 1 d . .
H64 H 1.1009 0.7825 0.3300 0.032 Uiso 1 1 calc R U
H63 H 1.1967 0.7051 0.2400 0.032 Uiso 1 1 calc R U
C32 C 1.1569(5) 0.6391(4) 0.3504(4) 0.0271(9) Uani 1 1 d . .
H65 H 1.0502 0.5944 0.3624 0.033 Uiso 1 1 calc R U
H66 H 1.2180 0.5780 0.3103 0.033 Uiso 1 1 calc R U
C33 C 1.2733(5) 0.7327(4) 0.4593(4) 0.0276(9) Uani 1 1 d . .
H67 H 1.3820 0.7785 0.4486 0.033 Uiso 1 1 calc R U
C34 C 1.1760(6) 0.8218(4) 0.5227(4) 0.0286(9) Uani 1 1 d . .
C35 C 0.5687(5) 0.7752(4) 0.2249(4) 0.0280(9) Uani 1 1 d . .
H54 H 0.5504 0.8490 0.2772 0.034 Uiso 1 1 calc R U
C36 C 0.4890(5) 0.7229(4) 0.1211(4) 0.0299(10) Uani 1 1 d . .
C37 C 0.3725(6) 0.7775(4) 0.0806(4) 0.0368(11) Uani 1 1 d . .
H38 H 0.4208 0.7975 0.0261 0.044 Uiso 1 1 calc R U
H69 H 0.2572 0.7167 0.0455 0.044 Uiso 1 1 calc R U
O1 O 0.3548(6) 0.8810(5) 0.1619(4) 0.0545(10) Uani 1 1 d . .
H1A H 0.3465 0.9320 0.1394 0.082 Uiso 1 1 calc R U
C39 C 0.5242(5) 0.6035(4) 0.0457(3) 0.0275(9) Uani 1 1 d . .
H53 H 0.4828 0.5437 0.0736 0.033 Uiso 1 1 calc R U
C40 C 0.8678(7) 0.7642(5) -0.1812(4) 0.0395(11) Uani 1 1 d . .
H40 H 0.9342 0.8167 -0.2079 0.059 Uiso 1 1 calc R U
H39 H 0.8121 0.8129 -0.1248 0.059 Uiso 1 1 calc R U
H41 H 0.7789 0.6957 -0.2405 0.059 Uiso 1 1 calc R U
N2 N 0.9199(5) 0.8122(3) 0.0913(3) 0.0256(7) Uani 1 1 d . .
H47 H 0.9847 0.8710 0.0812 0.031 Uiso 1 1 calc R U
C42 C 0.9239(5) 0.8202(4) 0.1885(4) 0.0245(8) Uani 1 1 d . .
C43 C 0.4326(6) 0.5407(5) -0.0726(4) 0.0353(11) Uani 1 1 d . .
H50 H 0.3068 0.5245 -0.0773 0.053 Uiso 1 1 calc R U
H51 H 0.4608 0.4626 -0.1116 0.053 Uiso 1 1 calc R U
H52 H 0.4715 0.5948 -0.1046 0.053 Uiso 1 1 calc R U
C44 C 0.7721(5) 0.7806(4) 0.3725(3) 0.0247(8) Uani 1 1 d . .
H62 H 0.8311 0.8657 0.4012 0.030 Uiso 1 1 calc R U
C45 C 0.7729(5) 0.7325(4) 0.4403(4) 0.0273(9) Uani 1 1 d . .
C46 C 0.8700(6) 0.8118(4) 0.5558(4) 0.0295(9) Uani 1 1 d . .
H57 H 0.7946 0.7995 0.6044 0.035 Uiso 1 1 calc R U
H58 H 0.8969 0.8997 0.5727 0.035 Uiso 1 1 calc R U
C47 C 1.0392(5) 0.7812(4) 0.5769(3) 0.0263(8) Uani 1 1 d . .
H56 H 1.0850 0.8223 0.6554 0.032 Uiso 1 1 calc R U
H55 H 1.0145 0.6911 0.5503 0.032 Uiso 1 1 calc R U
C48 C 0.6838(5) 0.5998(4) 0.4100(4) 0.0301(9) Uani 1 1 d . .
H59 H 0.5776 0.5956 0.4392 0.045 Uiso 1 1 calc R U
H61 H 0.7618 0.5669 0.4397 0.045 Uiso 1 1 calc R U
H60 H 0.6542 0.5509 0.3314 0.045 Uiso 1 1 calc R U

loop_
_atom_site_aniso_label
_atom_site_aniso_U_11
_atom_site_aniso_U_22
_atom_site_aniso_U_33
_atom_site_aniso_U_23
_atom_site_aniso_U_13
_atom_site_aniso_U_12
O1S 0.0416(18) 0.042(2) 0.039(2) 0.0137(19) 0.0116(15) 0.0089(15)
C38 0.030(2) 0.049(3) 0.029(2) 0.020(2) 0.0087(17) 0.007(2)
O2S 0.049(2) 0.052(2) 0.047(2) 0.020(2) 0.0000(17) 0.0084(18)
O2 0.0389(16) 0.0244(17) 0.0307(17) 0.0109(15) 0.0072(13) 0.0044(13)
O3S 0.063(3) 0.064(3) 0.076(3) 0.040(3) 0.012(2) 0.020(2)
O3 0.0340(15) 0.0376(19) 0.0288(16) 0.0170(16) 0.0137(12) 0.0072(13)
O4S 0.061(2) 0.099(4) 0.048(2) 0.044(3) 0.016(2) 0.001(2)
O4 0.0342(15) 0.0194(15) 0.0278(16) 0.0113(14) 0.0107(11) 0.0073(11)
O5 0.0310(14) 0.0183(16) 0.0344(18) 0.0128(16) 0.0105(12) 0.0070(11)
O6 0.0493(19) 0.0296(18) 0.0345(19) 0.0183(17) 0.0190(14) 0.0132(14)
O7 0.063(2) 0.0222(17) 0.0358(19) 0.0115(17) 0.0228(16) 0.0108(15)
O8 0.0346(16) 0.0338(18) 0.0309(17) 0.0150(16) 0.0025(12) 0.0095(13)
O9 0.0354(15) 0.0211(16) 0.0318(16) 0.0115(14) 0.0070(12) 0.0098(12)
O10 0.0394(15) 0.0188(15) 0.0222(15) 0.0076(14) 0.0043(12) 0.0039(12)
N1 0.0340(18) 0.031(2) 0.033(2) 0.0233(19) 0.0091(14) 0.0134(15)
C41 0.0272(19) 0.024(2) 0.023(2) 0.0119(19) 0.0084(15) 0.0076(15)
C1 0.030(2) 0.027(2) 0.022(2) 0.009(2) 0.0073(16) 0.0036(16)
C2 0.029(2) 0.028(2) 0.022(2) 0.010(2) 0.0039(15) 0.0034(16)
C3 0.0216(18) 0.029(2) 0.023(2) 0.010(2) 0.0047(14) 0.0078(15)
C4 0.0231(17) 0.020(2) 0.023(2) 0.0085(18) 0.0029(14) 0.0047(14)
C5 0.0244(18) 0.019(2) 0.021(2) 0.0096(18) 0.0046(15) 0.0062(15)
C6 0.0234(18) 0.0154(18) 0.0185(19) 0.0066(17) 0.0023(14) 0.0045(14)
C7 0.0285(19) 0.018(2) 0.021(2) 0.0090(18) 0.0072(15) 0.0065(15)
C8 0.030(2) 0.031(2) 0.025(2) 0.017(2) 0.0081(16) 0.0070(17)
C9 0.036(2) 0.086(5) 0.038(3) 0.039(3) 0.011(2) 0.020(3)
C10 0.048(3) 0.108(6) 0.058(4) 0.063(4) 0.021(3) 0.026(3)
C11 0.035(2) 0.025(2) 0.0184(19) 0.0041(19) 0.0116(15) 0.0084(17)
C12 0.0271(19) 0.025(2) 0.027(2) 0.012(2) 0.0104(15) 0.0063(16)
C13 0.0268(19) 0.020(2) 0.024(2) 0.0076(19) 0.0077(15) 0.0029(15)
C14 0.0273(18) 0.021(2) 0.022(2) 0.0085(19) 0.0073(15) 0.0046(15)
C15 0.0276(19) 0.018(2) 0.0176(19) 0.0072(18) 0.0022(14) 0.0050(15)
C16 0.039(3) 0.125(7) 0.039(3) 0.041(4) 0.004(2) 0.011(3)
C17 0.0252(18) 0.017(2) 0.029(2) 0.011(2) 0.0091(15) 0.0034(14)
C18 0.032(2) 0.024(2) 0.027(2) 0.013(2) 0.0094(16) 0.0095(16)
C19 0.0260(19) 0.025(2) 0.033(2) 0.013(2) 0.0102(16) 0.0094(16)
C20 0.0219(18) 0.022(2) 0.029(2) 0.012(2) 0.0059(15) 0.0045(15)
C21 0.032(2) 0.032(2) 0.030(2) 0.017(2) 0.0107(16) 0.0139(17)
C22 0.032(2) 0.031(2) 0.039(3) 0.018(2) 0.0155(18) 0.0093(18)
C23 0.044(2) 0.027(2) 0.026(2) 0.012(2) 0.0150(17) 0.0173(18)
C24 0.040(2) 0.053(3) 0.034(3) 0.023(3) 0.014(2) 0.017(2)
C25 0.035(2) 0.031(2) 0.024(2) 0.011(2) 0.0080(17) 0.0077(18)
C26 0.0269(18) 0.024(2) 0.024(2) 0.0112(19) 0.0029(15) 0.0043(15)
C27 0.0291(19) 0.020(2) 0.023(2) 0.0100(19) 0.0028(15) 0.0001(15)
C28 0.032(2) 0.019(2) 0.021(2) 0.0096(19) 0.0046(15) 0.0024(16)
C29 0.0299(19) 0.019(2) 0.022(2) 0.0111(19) 0.0087(15) 0.0052(16)
C30 0.0283(19) 0.018(2) 0.020(2) 0.0052(19) 0.0108(15) 0.0059(15)
C31 0.029(2) 0.026(2) 0.027(2) 0.013(2) 0.0115(17) 0.0083(17)
C32 0.031(2) 0.024(2) 0.028(2) 0.012(2) 0.0071(16) 0.0116(16)
C33 0.0292(19) 0.025(2) 0.025(2) 0.010(2) 0.0052(15) 0.0056(16)
C34 0.035(2) 0.026(2) 0.022(2) 0.011(2) 0.0064(16) 0.0054(17)
C35 0.030(2) 0.026(2) 0.033(2) 0.018(2) 0.0097(16) 0.0072(16)
C36 0.0252(19) 0.029(2) 0.035(2) 0.020(2) 0.0031(16) -0.0016(16)
C37 0.035(2) 0.026(2) 0.048(3) 0.018(2) -0.002(2) 0.0053(18)
O1 0.058(2) 0.061(3) 0.049(2) 0.026(2) 0.0089(18) 0.027(2)
C39 0.032(2) 0.025(2) 0.024(2) 0.013(2) 0.0027(16) 0.0014(16)
C40 0.049(3) 0.047(3) 0.038(3) 0.030(3) 0.018(2) 0.019(2)
N2 0.0332(17) 0.0179(17) 0.0210(17) 0.0087(16) 0.0060(13) -0.0012(13)
C42 0.0293(19) 0.023(2) 0.027(2) 0.016(2) 0.0073(16) 0.0083(16)
C43 0.031(2) 0.040(3) 0.028(2) 0.017(2) -0.0024(17) -0.0030(19)
C44 0.0284(19) 0.023(2) 0.022(2) 0.0090(19) 0.0087(15) 0.0082(16)
C45 0.0261(19) 0.031(2) 0.031(2) 0.016(2) 0.0116(16) 0.0121(17)
C46 0.040(2) 0.032(2) 0.025(2) 0.015(2) 0.0158(17) 0.0187(19)
C47 0.034(2) 0.024(2) 0.022(2) 0.0115(19) 0.0069(16) 0.0093(16)
C48 0.031(2) 0.032(2) 0.034(2) 0.021(2) 0.0088(17) 0.0092(18)

loop_
_atom_type_symbol
_atom_type_description
_atom_type_scat_dispersion_real
_atom_type_scat_dispersion_imag
_atom_type_scat_source
C C 0.0181 0.0091 'International Tables Vol C Tables 4.2.6.8 and 6.1.1.4'
H H 0.0000 0.0000 'International Tables Vol C Tables 4.2.6.8 and 6.1.1.4'
N N 0.0311 0.0180 'International Tables Vol C Tables 4.2.6.8 and 6.1.1.4'
O O 0.0492 0.0322 'International Tables Vol C Tables 4.2.6.8 and 6.1.1.4'

loop_
_geom_angle_atom_site_label_1
_geom_angle_atom_site_label_2
_geom_angle_atom_site_label_3
_geom_angle
C9 C38 C8 115.6(4)
C9 C38 H36 108.4
C8 C38 H36 108.4
C9 C38 H37 108.4
C8 C38 H37 108.4
H36 C38 H37 107.4
C12 O3 H70 109.5
C22 O6 H20 110(6)
C33 O8 H34 105(5)
C17 N1 C8 115.4(4)
C17 N1 H9 122.3
C8 N1 H9 122.3
C35 C41 C44 113.5(4)
C35 C41 C29 106.5(3)
C44 C41 C29 113.8(3)
C35 C41 H35 107.6
C44 C41 H35 107.6
C29 C41 H35 107.6
C11 C1 C2 112.0(3)
C11 C1 H1 109.2
C2 C1 H1 109.2
C11 C1 H11 109.2
C2 C1 H11 109.2
H1 C1 H11 107.9
C3 C2 C1 111.9(4)
C3 C2 H12 109.2
C1 C2 H12 109.2
C3 C2 H13 109.2
C1 C2 H13 109.2
H12 C2 H13 107.9
C4 C3 C21 124.5(4)
C4 C3 C2 119.9(4)
C21 C3 C2 115.6(4)
C3 C4 C5 125.9(4)
C3 C4 H17 117.0
C5 C4 H17 117.0
C4 C5 C20 114.4(3)
C4 C5 C6 115.2(3)
C20 C5 C6 105.1(3)
C4 C5 H18 107.2
C20 C5 H18 107.2
C6 C5 H18 107.2
C17 C6 C15 112.2(3)
C17 C6 C7 103.3(3)
C15 C6 C7 113.7(3)
C17 C6 C5 110.9(3)
C15 C6 C5 106.0(3)
C7 C6 C5 110.9(3)
C8 C7 C6 106.1(3)
C8 C7 C18 111.4(3)
C6 C7 C18 111.8(3)
C8 C7 H27 109.1
C6 C7 H27 109.1
C18 C7 H27 109.1
N1 C8 C38 114.3(4)
N1 C8 C7 104.3(3)
C38 C8 C7 113.3(4)
N1 C8 H10 108.2
C38 C8 H10 108.2
C7 C8 H10 108.2
C16 C9 C38 109.8(6)
C16 C9 C10 108.9(5)
C38 C9 C10 112.5(4)
C16 C9 H6 108.5
C38 C9 H6 108.5
C10 C9 H6 108.5
C9 C10 H7 109.5
C9 C10 H8 109.5
H7 C10 H8 109.5
C9 C10 H2 109.5
H7 C10 H2 109.5
H8 C10 H2 109.5
O2 C11 C1 122.0(4)
O2 C11 C12 119.9(4)
C1 C11 C12 118.1(4)
O3 C12 C13 106.7(3)
O3 C12 C11 110.9(3)
C13 C12 C11 108.8(3)
O3 C12 H32 110.2
C13 C12 H32 110.2
C11 C12 H32 110.2
C12 C13 C14 113.6(4)
C12 C13 H31 108.8
C14 C13 H31 108.8
C12 C13 H30 108.8
C14 C13 H30 108.8
H31 C13 H30 107.7
C15 C14 C13 112.4(3)
C15 C14 H28 109.1
C13 C14 H28 109.1
C15 C14 H29 109.1
C13 C14 H29 109.1
H28 C14 H29 107.9
O4 C15 C14 121.7(4)
O4 C15 C6 119.1(4)
C14 C15 C6 119.1(3)
C9 C16 H5 109.5
C9 C16 H4 109.5
H5 C16 H4 109.5
C9 C16 H3 109.5
H5 C16 H3 109.5
H4 C16 H3 109.5
O5 C17 N1 125.4(4)
O5 C17 C6 126.1(4)
N1 C17 C6 108.5(4)
C19 C18 C23 115.7(3)
C19 C18 C7 109.6(3)
C23 C18 C7 112.3(4)
C19 C18 H26 106.2
C23 C18 H26 106.2
C7 C18 H26 106.2
C20 C19 C22 121.6(4)
C20 C19 C18 115.4(4)
C22 C19 C18 122.8(4)
C19 C20 C5 118.6(4)
C19 C20 H19 120.7
C5 C20 H19 120.7
C3 C21 H16 109.5
C3 C21 H15 109.5
H16 C21 H15 109.5
C3 C21 H14 109.5
H16 C21 H14 109.5
H15 C21 H14 109.5
O6 C22 C19 111.2(4)
O6 C22 H21 109.4
C19 C22 H21 109.4
O6 C22 H22 109.4
C19 C22 H22 109.4
H21 C22 H22 108.0
C18 C23 H23 109.5
C18 C23 H24 109.5
H23 C23 H24 109.5
C18 C23 H25 109.5
H23 C23 H25 109.5
H24 C23 H25 109.5
C25 C24 H43 109.5
C25 C24 H42 109.5
H43 C24 H42 109.5
C25 C24 H33 109.5
H43 C24 H33 109.5
H42 C24 H33 109.5
C24 C25 C40 111.2(4)
C24 C25 C26 110.4(4)
C40 C25 C26 111.9(4)
C24 C25 H44 107.7
C40 C25 H44 107.7
C26 C25 H44 107.7
C27 C26 C25 115.0(4)
C27 C26 H46 108.5
C25 C26 H46 108.5
C27 C26 H45 108.5
C25 C26 H45 108.5
H46 C26 H45 107.5
N2 C27 C26 112.5(3)
N2 C27 C28 103.6(3)
C26 C27 C28 113.9(4)
N2 C27 H48 108.8
C26 C27 H48 108.8
C28 C27 H48 108.8
C39 C28 C27 112.4(3)
C39 C28 C29 112.7(3)
C27 C28 C29 105.8(3)
C39 C28 H49 108.6
C27 C28 H49 108.6
C29 C28 H49 108.6
C30 C29 C42 113.7(3)
C30 C29 C28 113.5(4)
C42 C29 C28 104.0(3)
C30 C29 C41 104.9(3)
C42 C29 C41 110.4(3)
C28 C29 C41 110.4(3)
O9 C30 C31 121.8(4)
O9 C30 C29 118.9(4)
C31 C30 C29 119.1(4)
C30 C31 C32 112.9(3)
C30 C31 H64 109.0
C32 C31 H64 109.0
C30 C31 H63 109.0
C32 C31 H63 109.0
H64 C31 H63 107.8
C33 C32 C31 113.2(4)
C33 C32 H65 108.9
C31 C32 H65 108.9
C33 C32 H66 108.9
C31 C32 H66 108.9
H65 C32 H66 107.8
O8 C33 C34 111.6(4)
O8 C33 C32 106.6(3)
C34 C33 C32 108.8(3)
O8 C33 H67 109.9
C34 C33 H67 109.9
C32 C33 H67 109.9
O7 C34 C33 120.1(4)
O7 C34 C47 120.9(4)
C33 C34 C47 119.0(4)
C36 C35 C41 117.7(4)
C36 C35 H54 121.2
C41 C35 H54 121.2
C35 C36 C37 122.7(5)
C35 C36 C39 116.4(4)
C37 C36 C39 120.9(4)
O1 C37 C36 110.9(4)
O1 C37 H38 109.5
C36 C37 H38 109.5
O1 C37 H69 109.5
C36 C37 H69 109.5
H38 C37 H69 108.1
C37 O1 H1A 109.5
C36 C39 C43 117.5(4)
C36 C39 C28 108.8(3)
C43 C39 C28 111.3(4)
C36 C39 H53 106.2
C43 C39 H53 106.2
C28 C39 H53 106.2
C25 C40 H40 109.5
C25 C40 H39 109.5
H40 C40 H39 109.5
C25 C40 H41 109.5
H40 C40 H41 109.5
H39 C40 H41 109.5
C42 N2 C27 116.6(3)
C42 N2 H47 121.7
C27 N2 H47 121.7
O10 C42 N2 125.1(4)
O10 C42 C29 126.5(4)
N2 C42 C29 108.4(4)
C39 C43 H50 109.5
C39 C43 H51 109.5
H50 C43 H51 109.5
C39 C43 H52 109.5
H50 C43 H52 109.5
H51 C43 H52 109.5
C45 C44 C41 126.5(4)
C45 C44 H62 116.8
C41 C44 H62 116.8
C44 C45 C48 124.4(4)
C44 C45 C46 120.1(4)
C48 C45 C46 115.6(4)
C45 C46 C47 112.3(4)
C45 C46 H57 109.1
C47 C46 H57 109.1
C45 C46 H58 109.1
C47 C46 H58 109.1
H57 C46 H58 107.9
C34 C47 C46 112.4(3)
C34 C47 H56 109.1
C46 C47 H56 109.1
C34 C47 H55 109.1
C46 C47 H55 109.1
H56 C47 H55 107.9
C45 C48 H59 109.5
C45 C48 H61 109.5
H59 C48 H61 109.5
C45 C48 H60 109.5
H59 C48 H60 109.5
H61 C48 H60 109.5

loop_
_geom_bond_atom_site_label_1
_geom_bond_atom_site_label_2
_geom_bond_distance
C38 C9 1.527(7)
C38 C8 1.529(6)
C38 H36 0.9900
C38 H37 0.9900
O2 C11 1.210(6)
O3 C12 1.425(5)
O3 H70 0.8400
O4 C15 1.212(5)
O5 C17 1.232(6)
O6 C22 1.445(6)
O6 H20 0.76(8)
O7 C34 1.219(6)
O8 C33 1.430(5)
O8 H34 0.78(8)
O9 C30 1.222(5)
O10 C42 1.233(6)
N1 C17 1.339(6)
N1 C8 1.447(6)
N1 H9 0.8800
C41 C35 1.493(6)
C41 C44 1.506(6)
C41 C29 1.593(5)
C41 H35 1.0000
C1 C11 1.514(6)
C1 C2 1.538(6)
C1 H1 0.9900
C1 H11 0.9900
C2 C3 1.509(6)
C2 H12 0.9900
C2 H13 0.9900
C3 C4 1.343(6)
C3 C21 1.508(6)
C4 C5 1.492(6)
C4 H17 0.9500
C5 C20 1.519(5)
C5 C6 1.586(5)
C5 H18 1.0000
C6 C17 1.535(5)
C6 C15 1.538(5)
C6 C7 1.551(6)
C7 C8 1.542(5)
C7 C18 1.562(6)
C7 H27 1.0000
C8 H10 1.0000
C9 C16 1.525(9)
C9 C10 1.530(7)
C9 H6 1.0000
C10 H7 0.9800
C10 H8 0.9800
C10 H2 0.9800
C11 C12 1.538(6)
C12 C13 1.526(6)
C12 H32 1.0000
C13 C14 1.535(5)
C13 H31 0.9900
C13 H30 0.9900
C14 C15 1.512(6)
C14 H28 0.9900
C14 H29 0.9900
C16 H5 0.9800
C16 H4 0.9800
C16 H3 0.9800
C18 C19 1.517(6)
C18 C23 1.531(6)
C18 H26 1.0000
C19 C20 1.334(6)
C19 C22 1.503(6)
C20 H19 0.9500
C21 H16 0.9800
C21 H15 0.9800
C21 H14 0.9800
C22 H21 0.9900
C22 H22 0.9900
C23 H23 0.9800
C23 H24 0.9800
C23 H25 0.9800
C24 C25 1.523(7)
C24 H43 0.9800
C24 H42 0.9800
C24 H33 0.9800
C25 C40 1.531(6)
C25 C26 1.532(6)
C25 H44 1.0000
C26 C27 1.527(6)
C26 H46 0.9900
C26 H45 0.9900
C27 N2 1.454(5)
C27 C28 1.553(5)
C27 H48 1.0000
C28 C39 1.544(6)
C28 C29 1.555(5)
C28 H49 1.0000
C29 C30 1.533(6)
C29 C42 1.537(5)
C30 C31 1.503(6)
C31 C32 1.528(5)
C31 H64 0.9900
C31 H63 0.9900
C32 C33 1.527(6)
C32 H65 0.9900
C32 H66 0.9900
C33 C34 1.512(7)
C33 H67 1.0000
C34 C47 1.514(6)
C35 C36 1.346(6)
C35 H54 0.9500
C36 C37 1.485(6)
C36 C39 1.516(7)
C37 O1 1.352(7)
C37 H38 0.9900
C37 H69 0.9900
O1 H1A 0.8400
C39 C43 1.533(6)
C39 H53 1.0000
C40 H40 0.9800
C40 H39 0.9800
C40 H41 0.9800
N2 C42 1.327(5)
N2 H47 0.8800
C43 H50 0.9800
C43 H51 0.9800
C43 H52 0.9800
C44 C45 1.334(6)
C44 H62 0.9500
C45 C48 1.512(6)
C45 C46 1.515(6)
C46 C47 1.534(6)
C46 H57 0.9900
C46 H58 0.9900
C47 H56 0.9900
C47 H55 0.9900
C48 H59 0.9800
C48 H61 0.9800
C48 H60 0.9800

loop_
_geom_hbond_atom_site_label_D
_geom_hbond_atom_site_label_H
_geom_hbond_atom_site_label_A
_geom_hbond_distance_DH
_geom_hbond_distance_HA
_geom_hbond_distance_DA
_geom_hbond_angle_DHA
_geom_hbond_site_symmetry_A
C47 H56 O2 0.99 2.55 3.462(5) 153.8 1_666
N2 H47 O5 0.88 2.13 2.970(4) 159.0 1_665
O1 H1A O5 0.84 2.00 2.736(5) 145.6 1_565
C32 H66 O4 0.99 2.53 3.507(5) 171.1 1_655
C31 H64 O10 0.99 2.37 3.055(5) 125.5 .
C31 H64 O7 0.99 2.54 3.301(6) 133.1 .
C22 H22 O1 0.99 2.62 3.530(7) 152.5 1_445
C14 H28 O5 0.99 2.40 3.054(5) 122.9 .
C14 H28 O2 0.99 2.59 3.338(5) 132.5 .
C13 H30 O9 0.99 2.64 3.618(5) 167.8 .
C8 H10 O6 1.00 2.57 3.413(5) 142.3 .
C1 H1 O7 0.99 2.54 3.451(6) 152.1 1_444
N1 H9 O3S 0.88 2.09 2.939(6) 163.1 .
O8 H34 O2S 0.78(8) 2.01(8) 2.783(6) 169(8) 1_655
O6 H20 O10 0.76(8) 2.06(8) 2.801(5) 167(8) 1_445
O3 H70 O1S 0.84 1.99 2.820(5) 167.3 1_554
C47 H56 O2 0.99 2.55 3.462(5) 153.8 1_666
N2 H47 O5 0.88 2.13 2.970(4) 159.0 1_665
O1 H1A O5 0.84 2.00 2.736(5) 145.6 1_565
C32 H66 O4 0.99 2.53 3.507(5) 171.1 1_655
C31 H64 O10 0.99 2.37 3.055(5) 125.5 .
C31 H64 O7 0.99 2.54 3.301(6) 133.1 .
C22 H22 O1 0.99 2.62 3.530(7) 152.5 1_445
C14 H28 O5 0.99 2.40 3.054(5) 122.9 .
C14 H28 O2 0.99 2.59 3.338(5) 132.5 .
C13 H30 O9 0.99 2.64 3.618(5) 167.8 .
C8 H10 O6 1.00 2.57 3.413(5) 142.3 .
C1 H1 O7 0.99 2.54 3.451(6) 152.1 1_444
N1 H9 O3S 0.88 2.09 2.939(6) 163.1 .
O8 H34 O2S 0.78(8) 2.01(8) 2.783(6) 169(8) 1_655
O6 H20 O10 0.76(8) 2.06(8) 2.801(5) 167(8) 1_445
O3 H70 O1S 0.84 1.99 2.820(5) 167.3 1_554
C47 H56 O2 0.99 2.55 3.462(5) 153.8 1_666
N2 H47 O5 0.88 2.13 2.970(4) 159.0 1_665
O1 H1A O5 0.84 2.00 2.736(5) 145.6 1_565
C32 H66 O4 0.99 2.53 3.507(5) 171.1 1_655
C31 H64 O10 0.99 2.37 3.055(5) 125.5 .
C31 H64 O7 0.99 2.54 3.301(6) 133.1 .
C22 H22 O1 0.99 2.62 3.530(7) 152.5 1_445
C14 H28 O5 0.99 2.40 3.054(5) 122.9 .
C14 H28 O2 0.99 2.59 3.338(5) 132.5 .
C13 H30 O9 0.99 2.64 3.618(5) 167.8 .
C8 H10 O6 1.00 2.57 3.413(5) 142.3 .
C1 H1 O7 0.99 2.54 3.451(6) 152.1 1_444
N1 H9 O3S 0.88 2.09 2.939(6) 163.1 .
O8 H34 O2S 0.78(8) 2.01(8) 2.783(6) 169(8) 1_655
O6 H20 O10 0.76(8) 2.06(8) 2.801(5) 167(8) 1_445
O3 H70 O1S 0.84 1.99 2.820(5) 167.3 1_554
C47 H56 O2 0.99 2.55 3.462(5) 153.8 1_666
N2 H47 O5 0.88 2.13 2.970(4) 159.0 1_665
O1 H1A O5 0.84 2.00 2.736(5) 145.6 1_565
C32 H66 O4 0.99 2.53 3.507(5) 171.1 1_655
C31 H64 O10 0.99 2.37 3.055(5) 125.5 .
C31 H64 O7 0.99 2.54 3.301(6) 133.1 .
C22 H22 O1 0.99 2.62 3.530(7) 152.5 1_445
C14 H28 O5 0.99 2.40 3.054(5) 122.9 .
C14 H28 O2 0.99 2.59 3.338(5) 132.5 .
C13 H30 O9 0.99 2.64 3.618(5) 167.8 .
C8 H10 O6 1.00 2.57 3.413(5) 142.3 .
C1 H1 O7 0.99 2.54 3.451(6) 152.1 1_444
N1 H9 O3S 0.88 2.09 2.939(6) 163.1 .
O8 H34 O2S 0.78(8) 2.01(8) 2.783(6) 169(8) 1_655
O6 H20 O10 0.76(8) 2.06(8) 2.801(5) 167(8) 1_445
O3 H70 O1S 0.84 1.99 2.820(5) 167.3 1_554
C47 H56 O2 0.99 2.55 3.462(5) 153.8 1_666
N2 H47 O5 0.88 2.13 2.970(4) 159.0 1_665
O1 H1A O5 0.84 2.00 2.736(5) 145.6 1_565
C32 H66 O4 0.99 2.53 3.507(5) 171.1 1_655
C31 H64 O10 0.99 2.37 3.055(5) 125.5 .
C31 H64 O7 0.99 2.54 3.301(6) 133.1 .
C22 H22 O1 0.99 2.62 3.530(7) 152.5 1_445
C14 H28 O5 0.99 2.40 3.054(5) 122.9 .
C14 H28 O2 0.99 2.59 3.338(5) 132.5 .
C13 H30 O9 0.99 2.64 3.618(5) 167.8 .
C8 H10 O6 1.00 2.57 3.413(5) 142.3 .
C1 H1 O7 0.99 2.54 3.451(6) 152.1 1_444
N1 H9 O3S 0.88 2.09 2.939(6) 163.1 .
O8 H34 O2S 0.78(8) 2.01(8) 2.783(6) 169(8) 1_655
O6 H20 O10 0.76(8) 2.06(8) 2.801(5) 167(8) 1_445
O3 H70 O1S 0.84 1.99 2.820(5) 167.3 1_554
C47 H56 O2 0.99 2.55 3.462(5) 153.8 1_666
N2 H47 O5 0.88 2.13 2.970(4) 159.0 1_665
O1 H1A O5 0.84 2.00 2.736(5) 145.6 1_565
C32 H66 O4 0.99 2.53 3.507(5) 171.1 1_655
C31 H64 O10 0.99 2.37 3.055(5) 125.5 .
C31 H64 O7 0.99 2.54 3.301(6) 133.1 .
C22 H22 O1 0.99 2.62 3.530(7) 152.5 1_445
C14 H28 O5 0.99 2.40 3.054(5) 122.9 .
C14 H28 O2 0.99 2.59 3.338(5) 132.5 .
C13 H30 O9 0.99 2.64 3.618(5) 167.8 .
C8 H10 O6 1.00 2.57 3.413(5) 142.3 .
C1 H1 O7 0.99 2.54 3.451(6) 152.1 1_444
N1 H9 O3S 0.88 2.09 2.939(6) 163.1 .
O8 H34 O2S 0.78(8) 2.01(8) 2.783(6) 169(8) 1_655
O6 H20 O10 0.76(8) 2.06(8) 2.801(5) 167(8) 1_445
O3 H70 O1S 0.84 1.99 2.820(5) 167.3 1_554
C47 H56 O2 0.99 2.55 3.462(5) 153.8 1_666
N2 H47 O5 0.88 2.13 2.970(4) 159.0 1_665
C32 H66 O4 0.99 2.53 3.507(5) 171.1 1_655
C31 H64 O10 0.99 2.37 3.055(5) 125.5 .
C31 H64 O7 0.99 2.54 3.301(6) 133.1 .
C14 H28 O5 0.99 2.40 3.054(5) 122.9 .
C14 H28 O2 0.99 2.59 3.338(5) 132.5 .
C13 H30 O9 0.99 2.64 3.618(5) 167.8 .
C9 H6 O3S 1.00 2.41 3.228(9) 138.1 .
C8 H10 O6 1.00 2.57 3.413(5) 142.3 .
C1 H1 O7 0.99 2.54 3.451(6) 152.1 1_444
N1 H9 O3S 0.88 2.09 2.939(6) 163.1 .
O8 H34 O2S 0.78(8) 2.01(8) 2.783(6) 169(8) 1_655
O6 H20 O10 0.76(8) 2.06(8) 2.801(5) 167(8) 1_445
C47 H56 O2 0.99 2.55 3.462(5) 153.8 1_666
N2 H47 O5 0.88 2.13 2.970(4) 159.0 1_665
C32 H66 O4 0.99 2.53 3.507(5) 171.1 1_655
C31 H64 O10 0.99 2.37 3.055(5) 125.5 .
C31 H64 O7 0.99 2.54 3.301(6) 133.1 .
C14 H28 O5 0.99 2.40 3.054(5) 122.9 .
C14 H28 O2 0.99 2.59 3.338(5) 132.5 .
C13 H30 O9 0.99 2.64 3.618(5) 167.8 .
C9 H6 O3S 1.00 2.41 3.228(9) 138.1 .
C8 H10 O6 1.00 2.57 3.413(5) 142.3 .
C1 H1 O7 0.99 2.54 3.451(6) 152.1 1_444
N1 H9 O3S 0.88 2.09 2.939(6) 163.1 .
O8 H34 O2S 0.78(8) 2.01(8) 2.783(6) 169(8) 1_655
O6 H20 O10 0.76(8) 2.06(8) 2.801(5) 167(8) 1_445
O6 H20 O10 0.76(8) 2.06(8) 2.801(5) 167(8) 1_445
O8 H34 O2S 0.78(8) 2.01(8) 2.783(6) 169(8) 1_655
N1 H9 O3S 0.88 2.09 2.939(6) 163.1 .
C1 H1 O7 0.99 2.54 3.451(6) 152.1 1_444
C8 H10 O6 1.00 2.57 3.413(5) 142.3 .
C9 H6 O3S 1.00 2.41 3.228(9) 138.1 .
C13 H30 O9 0.99 2.64 3.618(5) 167.8 .
C14 H28 O2 0.99 2.59 3.338(5) 132.5 .
C14 H28 O5 0.99 2.40 3.054(5) 122.9 .
C31 H64 O7 0.99 2.54 3.301(6) 133.1 .
C31 H64 O10 0.99 2.37 3.055(5) 125.5 .
C32 H66 O4 0.99 2.53 3.507(5) 171.1 1_655
C47 H56 O2 0.99 2.55 3.462(5) 153.8 1_666
O6 H20 O10 0.76(8) 2.06(8) 2.801(5) 167(8) 1_445
O8 H34 O2S 0.78(8) 2.01(8) 2.783(6) 169(8) 1_655
N1 H9 O3S 0.88 2.09 2.939(6) 163.1 .
C1 H1 O7 0.99 2.54 3.451(6) 152.1 1_444
C8 H10 O6 1.00 2.57 3.413(5) 142.3 .
C9 H6 O3S 1.00 2.41 3.228(9) 138.1 .
C13 H30 O9 0.99 2.64 3.618(5) 167.8 .
C14 H28 O2 0.99 2.59 3.338(5) 132.5 .
C14 H28 O5 0.99 2.40 3.054(5) 122.9 .
C31 H64 O7 0.99 2.54 3.301(6) 133.1 .
C31 H64 O10 0.99 2.37 3.055(5) 125.5 .
C32 H66 O4 0.99 2.53 3.507(5) 171.1 1_655
N2 H47 O5 0.88 2.13 2.970(4) 159.0 1_665
C47 H56 O2 0.99 2.55 3.462(5) 153.8 1_666
O6 H20 O10 0.76(8) 2.06(8) 2.801(5) 167(8) 1_445
O8 H34 O2S 0.78(8) 2.01(8) 2.783(6) 169(8) 1_655
N1 H9 O3S 0.88 2.09 2.939(6) 163.1 .
C1 H1 O7 0.99 2.54 3.451(6) 152.1 1_444
C8 H10 O6 1.00 2.57 3.413(5) 142.3 .
C13 H30 O9 0.99 2.64 3.618(5) 167.8 .
C14 H28 O2 0.99 2.59 3.338(5) 132.5 .
C14 H28 O5 0.99 2.40 3.054(5) 122.9 .
C22 H22 O1 0.99 2.62 3.530(7) 152.5 1_445
C31 H64 O7 0.99 2.54 3.301(6) 133.1 .
C31 H64 O10 0.99 2.37 3.055(5) 125.5 .
C32 H66 O4 0.99 2.53 3.507(5) 171.1 1_655
N2 H47 O5 0.88 2.13 2.970(4) 159.0 1_665
C47 H56 O2 0.99 2.55 3.462(5) 153.8 1_666
O3 H70 O1S 0.84 1.99 2.820(5) 167.3 1_554
O6 H20 O10 0.76(8) 2.06(8) 2.801(5) 167(8) 1_445
O8 H34 O2S 0.78(8) 2.01(8) 2.783(6) 169(8) 1_655
N1 H9 O3S 0.88 2.09 2.939(6) 163.1 .
C1 H1 O7 0.99 2.54 3.451(6) 152.1 1_444
C8 H10 O6 1.00 2.57 3.413(5) 142.3 .
C13 H30 O9 0.99 2.64 3.618(5) 167.8 .
C14 H28 O2 0.99 2.59 3.338(5) 132.5 .
C14 H28 O5 0.99 2.40 3.054(5) 122.9 .
C22 H22 O1 0.99 2.62 3.530(7) 152.5 1_445
C31 H64 O7 0.99 2.54 3.301(6) 133.1 .
C31 H64 O10 0.99 2.37 3.055(5) 125.5 .
C32 H66 O4 0.99 2.53 3.507(5) 171.1 1_655
O1 H1A O5 0.84 2.00 2.736(5) 145.6 1_565
N2 H47 O5 0.88 2.13 2.970(4) 159.0 1_665
C47 H56 O2 0.99 2.55 3.462(5) 153.8 1_666
O3 H70 O1S 0.84 1.99 2.820(5) 167.3 1_554
O6 H20 O10 0.76(8) 2.06(8) 2.801(5) 167(8) 1_445
O8 H34 O2S 0.78(8) 2.01(8) 2.783(6) 169(8) 1_655
N1 H9 O3S 0.88 2.09 2.939(6) 163.1 .
C1 H1 O7 0.99 2.54 3.451(6) 152.1 1_444
C8 H10 O6 1.00 2.57 3.413(5) 142.3 .
C13 H30 O9 0.99 2.64 3.618(5) 167.8 .
C14 H28 O2 0.99 2.59 3.338(5) 132.5 .
C14 H28 O5 0.99 2.40 3.054(5) 122.9 .
C22 H22 O1 0.99 2.62 3.530(7) 152.5 1_445
C31 H64 O7 0.99 2.54 3.301(6) 133.1 .
C31 H64 O10 0.99 2.37 3.055(5) 125.5 .
C32 H66 O4 0.99 2.53 3.507(5) 171.1 1_655
O1 H1A O5 0.84 2.00 2.736(5) 145.6 1_565
N2 H47 O5 0.88 2.13 2.970(4) 159.0 1_665
C47 H56 O2 0.99 2.55 3.462(5) 153.8 1_666
O3 H70 O1S 0.84 1.99 2.820(5) 167.3 1_554
O6 H20 O10 0.76(8) 2.06(8) 2.801(5) 167(8) 1_445
O8 H34 O2S 0.78(8) 2.01(8) 2.783(6) 169(8) 1_655
N1 H9 O3S 0.88 2.09 2.939(6) 163.1 .
C1 H1 O7 0.99 2.54 3.451(6) 152.1 1_444
C8 H10 O6 1.00 2.57 3.413(5) 142.3 .
C13 H30 O9 0.99 2.64 3.618(5) 167.8 .
C14 H28 O2 0.99 2.59 3.338(5) 132.5 .
C14 H28 O5 0.99 2.40 3.054(5) 122.9 .
C22 H22 O1 0.99 2.62 3.530(7) 152.5 1_445
C31 H64 O7 0.99 2.54 3.301(6) 133.1 .
C31 H64 O10 0.99 2.37 3.055(5) 125.5 .
C32 H66 O4 0.99 2.53 3.507(5) 171.1 1_655
O1 H1A O5 0.84 2.00 2.736(5) 145.6 1_565
N2 H47 O5 0.88 2.13 2.970(4) 159.0 1_665
C47 H56 O2 0.99 2.55 3.462(5) 153.8 1_666
O3 H70 O1S 0.84 1.99 2.820(5) 167.3 1_554
O6 H20 O10 0.76(8) 2.06(8) 2.801(5) 167(8) 1_445
O8 H34 O2S 0.78(8) 2.01(8) 2.783(6) 169(8) 1_655
N1 H9 O3S 0.88 2.09 2.939(6) 163.1 .
C1 H1 O7 0.99 2.54 3.451(6) 152.1 1_444
C8 H10 O6 1.00 2.57 3.413(5) 142.3 .
C13 H30 O9 0.99 2.64 3.618(5) 167.8 .
C14 H28 O2 0.99 2.59 3.338(5) 132.5 .
C14 H28 O5 0.99 2.40 3.054(5) 122.9 .
C22 H22 O1 0.99 2.62 3.530(7) 152.5 1_445
C31 H64 O7 0.99 2.54 3.301(6) 133.1 .
C31 H64 O10 0.99 2.37 3.055(5) 125.5 .
C32 H66 O4 0.99 2.53 3.507(5) 171.1 1_655
O1 H1A O5 0.84 2.00 2.736(5) 145.6 1_565
N2 H47 O5 0.88 2.13 2.970(4) 159.0 1_665
C47 H56 O2 0.99 2.55 3.462(5) 153.8 1_666
O3 H70 O1S 0.84 1.99 2.820(5) 167.3 1_554
O6 H20 O10 0.76(8) 2.06(8) 2.801(5) 167(8) 1_445
O8 H34 O2S 0.78(8) 2.01(8) 2.783(6) 169(8) 1_655
N1 H9 O3S 0.88 2.09 2.939(6) 163.1 .
C1 H1 O7 0.99 2.54 3.451(6) 152.1 1_444
C8 H10 O6 1.00 2.57 3.413(5) 142.3 .
C13 H30 O9 0.99 2.64 3.618(5) 167.8 .
C14 H28 O2 0.99 2.59 3.338(5) 132.5 .
C14 H28 O5 0.99 2.40 3.054(5) 122.9 .
C22 H22 O1 0.99 2.62 3.530(7) 152.5 1_445
C31 H64 O7 0.99 2.54 3.301(6) 133.1 .
C31 H64 O10 0.99 2.37 3.055(5) 125.5 .
C32 H66 O4 0.99 2.53 3.507(5) 171.1 1_655
O1 H1A O5 0.84 2.00 2.736(5) 145.6 1_565
N2 H47 O5 0.88 2.13 2.970(4) 159.0 1_665
C47 H56 O2 0.99 2.55 3.462(5) 153.8 1_666

loop_
_geom_torsion_atom_site_label_1
_geom_torsion_atom_site_label_2
_geom_torsion_atom_site_label_3
_geom_torsion_atom_site_label_4
_geom_torsion
C11 C1 C2 C3 71.8(5)
C1 C2 C3 C4 -104.8(4)
C1 C2 C3 C21 75.1(5)
C21 C3 C4 C5 -0.2(6)
C2 C3 C4 C5 179.6(4)
C3 C4 C5 C20 129.9(4)
C3 C4 C5 C6 -108.1(4)
C4 C5 C6 C17 -69.7(4)
C20 C5 C6 C17 57.2(4)
C4 C5 C6 C15 52.3(4)
C20 C5 C6 C15 179.2(3)
C4 C5 C6 C7 176.2(3)
C20 C5 C6 C7 -57.0(4)
C17 C6 C7 C8 13.3(4)
C15 C6 C7 C8 -108.5(4)
C5 C6 C7 C8 132.2(3)
C17 C6 C7 C18 -108.3(3)
C15 C6 C7 C18 129.8(3)
C5 C6 C7 C18 10.5(4)
C17 N1 C8 C38 -127.9(4)
C17 N1 C8 C7 -3.7(5)
C9 C38 C8 N1 -67.4(5)
C9 C38 C8 C7 173.3(4)
C6 C7 C8 N1 -6.8(4)
C18 C7 C8 N1 115.1(4)
C6 C7 C8 C38 118.1(4)
C18 C7 C8 C38 -120.0(4)
C8 C38 C9 C16 -175.2(5)
C8 C38 C9 C10 -53.7(7)
C2 C1 C11 O2 45.5(6)
C2 C1 C11 C12 -133.5(4)
O2 C11 C12 O3 139.4(4)
C1 C11 C12 O3 -41.6(5)
O2 C11 C12 C13 -103.6(5)
C1 C11 C12 C13 75.4(4)
O3 C12 C13 C14 -177.6(3)
C11 C12 C13 C14 62.8(5)
C12 C13 C14 C15 -151.2(3)
C13 C14 C15 O4 -26.7(5)
C13 C14 C15 C6 149.4(3)
C17 C6 C15 O4 -156.8(4)
C7 C6 C15 O4 -40.0(5)
C5 C6 C15 O4 82.0(4)
C17 C6 C15 C14 27.1(5)
C7 C6 C15 C14 143.8(3)
C5 C6 C15 C14 -94.1(4)
C8 N1 C17 O5 -167.5(4)
C8 N1 C17 C6 12.7(5)
C15 C6 C17 O5 -72.8(5)
C7 C6 C17 O5 164.4(4)
C5 C6 C17 O5 45.5(5)
C15 C6 C17 N1 107.0(4)
C7 C6 C17 N1 -15.9(4)
C5 C6 C17 N1 -134.7(3)
C8 C7 C18 C19 -74.9(4)
C6 C7 C18 C19 43.7(4)
C8 C7 C18 C23 55.2(4)
C6 C7 C18 C23 173.7(3)
C23 C18 C19 C20 177.8(4)
C7 C18 C19 C20 -54.0(5)
C23 C18 C19 C22 -7.5(6)
C7 C18 C19 C22 120.8(4)
C22 C19 C20 C5 -171.8(4)
C18 C19 C20 C5 3.0(6)
C4 C5 C20 C19 -179.9(4)
C6 C5 C20 C19 52.8(5)
C20 C19 C22 O6 107.0(5)
C18 C19 C22 O6 -67.4(5)
C24 C25 C26 C27 177.7(4)
C40 C25 C26 C27 -57.8(5)
C25 C26 C27 N2 -57.0(5)
C25 C26 C27 C28 -174.6(3)
N2 C27 C28 C39 117.0(4)
C26 C27 C28 C39 -120.4(4)
N2 C27 C28 C29 -6.4(4)
C26 C27 C28 C29 116.2(4)
C39 C28 C29 C30 124.0(4)
C27 C28 C29 C30 -112.8(4)
C39 C28 C29 C42 -111.9(4)
C27 C28 C29 C42 11.2(4)
C39 C28 C29 C41 6.5(4)
C27 C28 C29 C41 129.7(3)
C35 C41 C29 C30 -177.4(3)
C44 C41 C29 C30 56.9(4)
C35 C41 C29 C42 59.7(4)
C44 C41 C29 C42 -66.0(4)
C35 C41 C29 C28 -54.7(4)
C44 C41 C29 C28 179.6(3)
C42 C29 C30 O9 -160.3(4)
C28 C29 C30 O9 -41.7(5)
C41 C29 C30 O9 79.0(4)
C42 C29 C30 C31 24.2(5)
C28 C29 C30 C31 142.8(3)
C41 C29 C30 C31 -96.5(4)
O9 C30 C31 C32 -26.6(6)
C29 C30 C31 C32 148.7(4)
C30 C31 C32 C33 -151.7(4)
C31 C32 C33 O8 -177.9(3)
C31 C32 C33 C34 61.6(4)
O8 C33 C34 O7 139.5(4)
C32 C33 C34 O7 -103.2(5)
O8 C33 C34 C47 -39.7(5)
C32 C33 C34 C47 77.6(5)
C44 C41 C35 C36 178.9(3)
C29 C41 C35 C36 52.9(5)
C41 C35 C36 C37 -178.2(4)
C41 C35 C36 C39 1.7(5)
C35 C36 C37 O1 -2.3(6)
C39 C36 C37 O1 177.7(4)
C35 C36 C39 C43 179.0(4)
C37 C36 C39 C43 -1.1(5)
C35 C36 C39 C28 -53.5(4)
C37 C36 C39 C28 126.5(4)
C27 C28 C39 C36 -73.9(4)
C29 C28 C39 C36 45.5(4)
C27 C28 C39 C43 57.1(5)
C29 C28 C39 C43 176.5(3)
C26 C27 N2 C42 -125.3(4)
C28 C27 N2 C42 -1.8(5)
C27 N2 C42 O10 -170.1(4)
C27 N2 C42 C29 9.4(5)
C30 C29 C42 O10 -69.1(6)
C28 C29 C42 O10 166.9(4)
C41 C29 C42 O10 48.5(5)
C30 C29 C42 N2 111.3(4)
C28 C29 C42 N2 -12.6(5)
C41 C29 C42 N2 -131.1(4)
C35 C41 C44 C45 127.5(4)
C29 C41 C44 C45 -110.5(5)
C41 C44 C45 C48 -1.0(7)
C41 C44 C45 C46 178.0(4)
C44 C45 C46 C47 -105.7(5)
C48 C45 C46 C47 73.4(5)
O7 C34 C47 C46 48.1(6)
C33 C34 C47 C46 -132.8(4)
C45 C46 C47 C34 70.4(5)
